data_7060021
loop_
_publ_author_name
'Das, Manik'
'Mukherjee, Somali'
'Koley, Biplab'
'Choudhuri, Indranil'
'Bhattacharyya, Nandan'
'Roy, Pritam'
'Samanta, Bidhan Chandra'
'Barai, Manas'
'Maity, Tithi'

_publ_section_title
;
 Developing novel zinc(ii) and copper(ii) Schiff base complexes: combined
 experimental and theoretical investigation on their DNA/protein binding
 efficacy and anticancer activity
;
_journal_issue 42
_journal_name_full 'New Journal of Chemistry'
_journal_page_first 18347
_journal_page_last 18361
_journal_paper_doi 10.1039/D0NJ03844J
_journal_volume 44
_journal_year 2020
_chemical_formula_moiety 'C14 H19 Cu N5 O'
_chemical_formula_sum 'C14 H19 Cu N5 O'
_chemical_formula_weight 336.88
_space_group_crystal_system tetragonal
_space_group_IT_number 92
_space_group_name_Hall 'P 4abw 2nw'
_space_group_name_H-M_alt 'P 41 21 2'
_atom_sites_solution_hydrogens geom
_audit_creation_date 2020-06-10
_audit_creation_method
;
Olex2 1.2
(compiled 2018.05.29 svn.r3508 for OlexSys, GUI svn.r5506)
;
_audit_update_record
;
2020-07-20 deposited with the CCDC.	2020-09-24 downloaded from the CCDC.
;
_cell_angle_alpha 90
_cell_angle_beta 90
_cell_angle_gamma 90
_cell_formula_units_Z 16
_cell_length_a 11.1959(3)
_cell_length_b 11.1959(3)
_cell_length_c 48.749(3)
_cell_measurement_reflns_used 9883
_cell_measurement_temperature 296(2)
_cell_measurement_theta_max 28.334
_cell_measurement_theta_min 2.470
_cell_volume 6110.6(4)
_computing_data_collection 'Bruker D8 Quest'
_computing_data_reduction SAINT
_computing_molecular_graphics 'Mercury 3.8'
_computing_publication_material 'Olex2 (Dolomanov et al., 2009)'
_computing_structure_refinement 'SHELXL 2018/3 (Sheldrick, 2018)'
_computing_structure_solution 'SHELXT 2014/4 (Sheldrick, 2014)'
_diffrn_ambient_temperature 296.15
_diffrn_measured_fraction_theta_full 0.999
_diffrn_measured_fraction_theta_max 0.998
_diffrn_measurement_device_type 'Bruker D8 Quest'
_diffrn_measurement_method 'Omega scan'
_diffrn_radiation_type MoK\a
_diffrn_radiation_wavelength 0.71073
_diffrn_reflns_av_R_equivalents 0.1032
_diffrn_reflns_av_unetI/netI 0.0658
_diffrn_reflns_Laue_measured_fraction_full 0.999
_diffrn_reflns_Laue_measured_fraction_max 0.998
_diffrn_reflns_limit_h_max 14
_diffrn_reflns_limit_h_min -14
_diffrn_reflns_limit_k_max 14
_diffrn_reflns_limit_k_min -9
_diffrn_reflns_limit_l_max 63
_diffrn_reflns_limit_l_min -65
_diffrn_reflns_number 53942
_diffrn_reflns_point_group_measured_fraction_full 0.999
_diffrn_reflns_point_group_measured_fraction_max 0.998
_diffrn_reflns_theta_full 25.500
_diffrn_reflns_theta_max 28.366
_diffrn_reflns_theta_min 2.209
_exptl_absorpt_coefficient_mu 1.436
_exptl_absorpt_correction_T_max 0.824
_exptl_absorpt_correction_T_min 0.783
_exptl_absorpt_correction_type multi-scan
_exptl_absorpt_process_details SADABS
_exptl_crystal_colour brown
_exptl_crystal_colour_primary brown
_exptl_crystal_density_diffrn 1.465
_exptl_crystal_density_method 'not measured'
_exptl_crystal_description rectangular
_exptl_crystal_F_000 2800
_exptl_crystal_size_max 0.17
_exptl_crystal_size_mid 0.145
_exptl_crystal_size_min 0.135
_refine_diff_density_max 0.298
_refine_diff_density_min -0.434
_refine_diff_density_rms 0.064
_refine_ls_abs_structure_details
;
 Flack x determined using 1514 quotients [(I+)-(I-)]/[(I+)+(I-)]
 (Parsons, Flack and Wagner, Acta Cryst. B69 (2013) 249-259).
;
_refine_ls_abs_structure_Flack 0.013(13)
_refine_ls_extinction_method none
_refine_ls_goodness_of_fit_ref 1.058
_refine_ls_hydrogen_treatment constr
_refine_ls_matrix_type full
_refine_ls_number_parameters 379
_refine_ls_number_reflns 7625
_refine_ls_number_restraints 0
_refine_ls_restrained_S_all 1.058
_refine_ls_R_factor_all 0.1007
_refine_ls_R_factor_gt 0.0425
_refine_ls_shift/su_max 0.001
_refine_ls_shift/su_mean 0.000
_refine_ls_structure_factor_coef Fsqd
_refine_ls_weighting_details 'w=1/[\s^2^(Fo^2^)+(0.0300P)^2^+1.7599P] where P=(Fo^2^+2Fc^2^)/3'
_refine_ls_weighting_scheme calc
_refine_ls_wR_factor_gt 0.0791
_refine_ls_wR_factor_ref 0.1031
_reflns_Friedel_coverage 0.703
_reflns_Friedel_fraction_full 1.000
_reflns_Friedel_fraction_max 0.998
_reflns_number_gt 4688
_reflns_number_total 7625
_reflns_threshold_expression 'I > 2\s(I)'
_cod_data_source_file d0nj03844j2.cif
_cod_data_source_block 2
_cod_depositor_comments 'Adding full bibliography for 7060020--7060021.cif.'
_cod_original_cell_volume 6110.6(5)
_cod_database_code 7060021
_shelx_shelxl_version_number 2018/3
_shelx_space_group_comment
;
The symmetry employed for this shelxl refinement is uniquely defined
by the following loop, which should always be used as a source of
symmetry information in preference to the above space-group names.
They are only intended as comments.
;
_olex2_refinement_description
;
1. Fixed Uiso
 At 1.2 times of:
  All C(H) groups, All C(H,H) groups
2.a Secondary CH2 refined with riding coordinates:
 C8A(H8AA,H8AB), C6(H6A,H6B), C7(H7A,H7B), C9A(H9AA,H9AB), C14A(H14A,H14B),
 C5(H5A,H5B), C1(H1A,H1B), C10A(H10A,H10B), C11A(H11A,H11B), C12A(H12A,H12B),
 C13A(H13A,H13B), C2(H2A,H2B), C4(H4A,H4B), C3(H3A,H3B)
2.b Aromatic/amide H refined with riding coordinates:
 C8(H8), C7A(H7AA), C10(H10), C13(H13), C5A(H5AA), C2A(H2AA), C3A(H3AA),
 C12(H12), C4A(H4AA), C11(H11)
;
_olex2_submission_special_instructions 'No special instructions were received'

loop_
_space_group_symop_operation_xyz
'x, y, z'
'-x, -y, z+1/2'
'-y+1/2, x+1/2, z+1/4'
'y+1/2, -x+1/2, z+3/4'
'-x+1/2, y+1/2, -z+1/4'
'x+1/2, -y+1/2, -z+3/4'
'y, x, -z'
'-y, -x, -z+1/2'

loop_
_atom_site_label
_atom_site_type_symbol
_atom_site_fract_x
_atom_site_fract_y
_atom_site_fract_z
_atom_site_U_iso_or_equiv
_atom_site_adp_type
_atom_site_occupancy
_atom_site_site_symmetry_order
_atom_site_calc_flag
_atom_site_refinement_flags_posn
_atom_site_refinement_flags_adp
_atom_site_refinement_flags_occupancy
_atom_site_disorder_assembly
_atom_site_disorder_group
Cu1 Cu 0.54458(6) -0.17315(6) 0.38256(2) 0.04005(18) Uani 1 1 d . . . . .
Cu2 Cu 0.54151(6) 0.32318(6) 0.36835(2) 0.04097(18) Uani 1 1 d . . . . .
O1 O 0.5821(4) -0.1225(3) 0.34645(8) 0.0465(11) Uani 1 1 d . . . . .
O2 O 0.5802(4) 0.3738(4) 0.40448(8) 0.0502(11) Uani 1 1 d . . . . .
N11 N 0.6598(4) 0.5453(4) 0.36585(10) 0.0445(11) Uani 1 1 d . . . . .
N2 N 0.4346(4) -0.2954(4) 0.37030(9) 0.0384(11) Uani 1 1 d . . . . .
N7 N 0.4326(4) 0.2008(4) 0.38091(10) 0.0408(11) Uani 1 1 d . . . . .
N1 N 0.5012(4) -0.2319(5) 0.42167(10) 0.0433(13) Uani 1 1 d . . . . .
N6 N 0.4938(4) 0.2650(4) 0.32942(10) 0.0411(13) Uani 1 1 d . . . . .
N8 N 0.6217(5) 0.4647(5) 0.35272(10) 0.0540(14) Uani 1 1 d . . . . .
N4 N 0.6629(4) 0.0477(4) 0.38398(9) 0.0415(10) Uani 1 1 d . . . . .
N10 N 0.6987(5) 0.6267(4) 0.37760(11) 0.0574(15) Uani 1 1 d . . . . .
N5 N 0.6989(4) 0.1289(4) 0.37131(11) 0.0534(14) Uani 1 1 d . . . . .
N3 N 0.6282(5) -0.0333(5) 0.39781(10) 0.0523(14) Uani 1 1 d . . . . .
C8 C 0.4105(5) -0.3203(6) 0.34543(11) 0.0427(14) Uani 1 1 d . . . . .
H8 H 0.355039 -0.380705 0.342429 0.051 Uiso 1 1 calc R . . . .
C7A C 0.4077(5) 0.1777(6) 0.40604(12) 0.0452(15) Uani 1 1 d . . . . .
H7AA H 0.353402 0.116476 0.409267 0.054 Uiso 1 1 calc R . . . .
C14 C 0.5453(5) -0.1699(5) 0.32340(11) 0.0394(13) Uani 1 1 d . . . . .
C1A C 0.5403(5) 0.3307(6) 0.42755(11) 0.0407(14) Uani 1 1 d . . . . .
C9 C 0.4605(6) -0.2645(5) 0.32161(12) 0.0404(14) Uani 1 1 d . . . . .
C6A C 0.4557(6) 0.2373(5) 0.42963(12) 0.0417(15) Uani 1 1 d . . . . .
C8A C 0.3743(5) 0.1332(5) 0.35904(12) 0.0484(16) Uani 1 1 d . . . . .
H8AA H 0.295835 0.166266 0.355344 0.058 Uiso 1 1 calc R . . . .
H8AB H 0.364667 0.050508 0.364552 0.058 Uiso 1 1 calc R . . . .
C6 C 0.4541(6) -0.3544(5) 0.41743(11) 0.0492(16) Uani 1 1 d . . . . .
H6A H 0.408724 -0.378602 0.433447 0.059 Uiso 1 1 calc R . . . .
H6B H 0.520188 -0.409573 0.415259 0.059 Uiso 1 1 calc R . . . .
C7 C 0.3758(5) -0.3601(5) 0.39263(11) 0.0501(17) Uani 1 1 d . . . . .
H7A H 0.362836 -0.442706 0.387380 0.060 Uiso 1 1 calc R . . . .
H7B H 0.298834 -0.324216 0.396591 0.060 Uiso 1 1 calc R . . . .
C10 C 0.4261(6) -0.3076(6) 0.29575(12) 0.0533(16) Uani 1 1 d . . . . .
H10 H 0.371499 -0.370076 0.294619 0.064 Uiso 1 1 calc R . . . .
C9A C 0.4509(6) 0.1405(5) 0.33369(12) 0.0482(15) Uani 1 1 d . . . . .
H9AA H 0.518842 0.087399 0.335586 0.058 Uiso 1 1 calc R . . . .
H9AB H 0.405008 0.115048 0.317861 0.058 Uiso 1 1 calc R . . . .
C13 C 0.5899(6) -0.1241(6) 0.29869(12) 0.0523(17) Uani 1 1 d . . . . .
H13 H 0.644906 -0.061842 0.299297 0.063 Uiso 1 1 calc R . . . .
C5A C 0.4173(6) 0.1994(7) 0.45559(13) 0.0598(19) Uani 1 1 d . . . . .
H5AA H 0.361463 0.138131 0.456771 0.072 Uiso 1 1 calc R . . . .
C2A C 0.5820(6) 0.3808(6) 0.45242(13) 0.0532(17) Uani 1 1 d . . . . .
H2AA H 0.638576 0.441591 0.451831 0.064 Uiso 1 1 calc R . . . .
C3A C 0.5411(7) 0.3418(7) 0.47733(13) 0.062(2) Uani 1 1 d . . . . .
H3AA H 0.568755 0.377869 0.493306 0.075 Uiso 1 1 calc R . . . .
C14A C 0.3984(6) 0.3477(6) 0.32004(12) 0.0526(18) Uani 1 1 d . . . . .
H14A H 0.427401 0.429048 0.321587 0.063 Uiso 1 1 calc R . . . .
H14B H 0.330231 0.339723 0.332193 0.063 Uiso 1 1 calc R . . . .
C12 C 0.5554(7) -0.1676(7) 0.27371(13) 0.0596(19) Uani 1 1 d . . . . .
H12 H 0.588084 -0.135994 0.257746 0.072 Uiso 1 1 calc R . . . .
C4A C 0.4592(8) 0.2496(7) 0.47909(14) 0.068(2) Uani 1 1 d . . . . .
H4AA H 0.433149 0.222407 0.496090 0.082 Uiso 1 1 calc R . . . .
C5 C 0.6061(6) -0.2322(6) 0.44025(13) 0.0608(19) Uani 1 1 d . . . . .
H5A H 0.643768 -0.154258 0.439672 0.073 Uiso 1 1 calc R . . . .
H5B H 0.663561 -0.290289 0.433640 0.073 Uiso 1 1 calc R . . . .
C1 C 0.4110(6) -0.1475(6) 0.43245(14) 0.063(2) Uani 1 1 d . . . . .
H1A H 0.340654 -0.150739 0.420846 0.076 Uiso 1 1 calc R . . . .
H1B H 0.442853 -0.067061 0.431454 0.076 Uiso 1 1 calc R . . . .
C11 C 0.4716(7) -0.2591(7) 0.27209(14) 0.065(2) Uani 1 1 d . . . . .
H11 H 0.446622 -0.287243 0.255084 0.078 Uiso 1 1 calc R . . . .
C10A C 0.5955(6) 0.2689(6) 0.30980(13) 0.0599(19) Uani 1 1 d . . . . .
H10A H 0.654458 0.209931 0.315231 0.072 Uiso 1 1 calc R . . . .
H10B H 0.632965 0.346889 0.310757 0.072 Uiso 1 1 calc R . . . .
C11A C 0.5578(8) 0.2447(7) 0.28031(14) 0.075(2) Uani 1 1 d . . . . .
H11A H 0.626537 0.251851 0.268314 0.090 Uiso 1 1 calc R . . . .
H11B H 0.527399 0.163803 0.278817 0.090 Uiso 1 1 calc R . . . .
C12A C 0.4621(8) 0.3322(7) 0.27137(13) 0.077(2) Uani 1 1 d . . . . .
H12A H 0.494592 0.412535 0.271220 0.093 Uiso 1 1 calc R . . . .
H12B H 0.436021 0.313044 0.252907 0.093 Uiso 1 1 calc R . . . .
C13A C 0.3570(6) 0.3267(7) 0.29069(13) 0.070(2) Uani 1 1 d . . . . .
H13A H 0.319006 0.249008 0.289333 0.084 Uiso 1 1 calc R . . . .
H13B H 0.298761 0.386923 0.285627 0.084 Uiso 1 1 calc R . . . .
C2 C 0.3742(7) -0.1733(8) 0.46184(15) 0.089(3) Uani 1 1 d . . . . .
H2A H 0.317338 -0.113547 0.467913 0.107 Uiso 1 1 calc R . . . .
H2B H 0.335742 -0.250800 0.462773 0.107 Uiso 1 1 calc R . . . .
C4 C 0.5743(8) -0.2618(8) 0.46995(15) 0.087(3) Uani 1 1 d . . . . .
H4A H 0.645631 -0.258562 0.481230 0.104 Uiso 1 1 calc R . . . .
H4B H 0.541893 -0.342003 0.471000 0.104 Uiso 1 1 calc R . . . .
C3 C 0.4824(10) -0.1721(9) 0.48054(15) 0.107(4) Uani 1 1 d . . . . .
H3A H 0.458665 -0.193087 0.499064 0.128 Uiso 1 1 calc R . . . .
H3B H 0.517005 -0.092680 0.480930 0.128 Uiso 1 1 calc R . . . .

loop_
_atom_site_aniso_label
_atom_site_aniso_U_11
_atom_site_aniso_U_22
_atom_site_aniso_U_33
_atom_site_aniso_U_23
_atom_site_aniso_U_13
_atom_site_aniso_U_12
Cu1 0.0442(4) 0.0406(4) 0.0353(4) 0.0013(4) -0.0034(4) -0.0051(4)
Cu2 0.0448(4) 0.0403(4) 0.0378(4) 0.0015(4) 0.0026(4) -0.0051(4)
O1 0.057(3) 0.045(2) 0.038(2) 0.0025(19) -0.0024(19) -0.012(2)
O2 0.059(3) 0.054(3) 0.038(2) 0.003(2) 0.007(2) -0.011(2)
N11 0.039(3) 0.045(3) 0.050(3) 0.011(3) 0.005(2) 0.000(3)
N2 0.040(3) 0.038(3) 0.037(3) 0.000(2) 0.001(2) 0.002(2)
N7 0.035(3) 0.043(3) 0.044(3) 0.001(3) 0.001(2) -0.001(2)
N1 0.045(3) 0.047(3) 0.038(3) 0.003(2) -0.001(2) -0.002(2)
N6 0.042(3) 0.043(3) 0.038(3) 0.000(2) -0.001(2) 0.001(2)
N8 0.072(4) 0.041(3) 0.049(3) -0.002(3) 0.002(3) -0.016(3)
N4 0.041(3) 0.042(3) 0.042(3) -0.006(3) -0.008(2) -0.005(3)
N10 0.052(3) 0.048(3) 0.071(4) 0.001(3) -0.001(3) -0.007(3)
N5 0.047(3) 0.053(3) 0.060(4) 0.000(3) 0.000(3) -0.009(3)
N3 0.068(4) 0.044(3) 0.045(3) 0.000(3) -0.006(3) -0.012(3)
C8 0.042(3) 0.044(3) 0.042(3) -0.002(3) 0.000(3) -0.004(3)
C7A 0.041(3) 0.045(3) 0.049(4) 0.008(3) 0.001(3) -0.001(3)
C14 0.041(3) 0.037(3) 0.041(3) -0.003(3) -0.003(3) 0.005(3)
C1A 0.040(3) 0.040(3) 0.042(3) 0.001(3) 0.001(3) 0.009(3)
C9 0.038(3) 0.044(4) 0.038(3) 0.000(3) -0.001(3) 0.001(3)
C6A 0.042(4) 0.045(4) 0.038(3) 0.008(3) 0.003(3) 0.005(3)
C8A 0.046(4) 0.047(4) 0.053(4) 0.003(3) 0.000(3) -0.007(3)
C6 0.058(4) 0.047(4) 0.042(3) 0.006(3) 0.003(3) -0.006(3)
C7 0.050(4) 0.052(4) 0.048(4) 0.001(3) 0.001(3) -0.008(3)
C10 0.054(4) 0.059(4) 0.047(4) -0.009(4) 0.000(3) -0.005(4)
C9A 0.055(4) 0.042(3) 0.048(4) -0.003(3) -0.004(3) -0.003(3)
C13 0.063(4) 0.053(4) 0.041(4) 0.007(3) 0.005(3) -0.005(3)
C5A 0.058(4) 0.071(5) 0.051(4) 0.013(4) 0.005(3) -0.008(4)
C2A 0.056(4) 0.055(4) 0.049(4) -0.003(3) -0.004(3) -0.003(3)
C3A 0.069(5) 0.081(6) 0.037(4) -0.003(4) -0.004(4) 0.008(5)
C14A 0.056(4) 0.054(4) 0.048(4) 0.009(3) 0.000(3) 0.007(3)
C12 0.069(5) 0.072(5) 0.038(4) 0.004(4) 0.009(3) -0.007(4)
C4A 0.069(5) 0.092(6) 0.044(4) 0.011(4) 0.005(4) -0.001(5)
C5 0.060(5) 0.074(5) 0.049(4) 0.015(4) -0.018(4) -0.008(4)
C1 0.060(5) 0.071(5) 0.059(5) -0.002(4) 0.009(4) 0.008(4)
C11 0.077(5) 0.078(5) 0.039(4) -0.009(4) -0.003(4) -0.006(4)
C10A 0.060(4) 0.066(5) 0.054(4) -0.008(4) 0.017(4) -0.003(4)
C11A 0.096(6) 0.082(6) 0.048(5) -0.017(4) 0.026(5) -0.014(5)
C12A 0.117(7) 0.080(6) 0.035(4) 0.004(4) -0.010(4) -0.015(6)
C13A 0.080(5) 0.074(5) 0.057(4) 0.012(4) -0.020(4) -0.004(5)
C2 0.113(7) 0.082(6) 0.071(5) -0.016(5) 0.049(5) -0.007(6)
C4 0.102(7) 0.110(8) 0.048(5) 0.025(5) -0.023(5) -0.030(6)
C3 0.172(11) 0.109(8) 0.038(5) -0.010(5) 0.016(6) -0.053(8)

loop_
_atom_type_symbol
_atom_type_description
_atom_type_scat_dispersion_real
_atom_type_scat_dispersion_imag
_atom_type_scat_source
C C 0.0033 0.0016 'International Tables Vol C Tables 4.2.6.8 and 6.1.1.4'
H H 0.0000 0.0000 'International Tables Vol C Tables 4.2.6.8 and 6.1.1.4'
Cu Cu 0.3201 1.2651 'International Tables Vol C Tables 4.2.6.8 and 6.1.1.4'
N N 0.0061 0.0033 'International Tables Vol C Tables 4.2.6.8 and 6.1.1.4'
O O 0.0106 0.0060 'International Tables Vol C Tables 4.2.6.8 and 6.1.1.4'

loop_
_geom_angle_atom_site_label_1
_geom_angle_atom_site_label_2
_geom_angle_atom_site_label_3
_geom_angle
_geom_angle_site_symmetry_1
_geom_angle_site_symmetry_3
_geom_angle_publ_flag
O1 Cu1 N2 93.77(18) . . ?
O1 Cu1 N1 178.65(18) . . ?
O1 Cu1 N3 90.41(19) . . ?
N2 Cu1 N1 84.90(19) . . ?
N2 Cu1 N3 168.8(2) . . ?
N3 Cu1 N1 90.9(2) . . ?
O2 Cu2 N7 93.52(19) . . ?
O2 Cu2 N6 177.95(18) . . ?
O2 Cu2 N8 90.9(2) . . ?
N7 Cu2 N6 84.5(2) . . ?
N7 Cu2 N8 167.9(2) . . ?
N8 Cu2 N6 90.9(2) . . ?
C14 O1 Cu1 127.3(4) . . ?
C1A O2 Cu2 127.7(4) . . ?
N10 N11 N8 176.9(6) . . ?
C8 N2 Cu1 125.7(4) . . ?
C8 N2 C7 120.3(5) . . ?
C7 N2 Cu1 114.0(4) . . ?
C7A N7 Cu2 125.6(4) . . ?
C7A N7 C8A 119.7(5) . . ?
C8A N7 Cu2 114.7(4) . . ?
C6 N1 Cu1 104.4(3) . . ?
C5 N1 Cu1 112.2(4) . . ?
C5 N1 C6 111.4(5) . . ?
C1 N1 Cu1 106.5(4) . . ?
C1 N1 C6 113.3(5) . . ?
C1 N1 C5 109.0(5) . . ?
C9A N6 Cu2 104.4(3) . . ?
C14A N6 Cu2 105.7(4) . . ?
C14A N6 C9A 113.2(5) . . ?
C14A N6 C10A 109.6(5) . . ?
C10A N6 Cu2 112.4(4) . . ?
C10A N6 C9A 111.3(5) . . ?
N11 N8 Cu2 124.5(4) . . ?
N5 N4 N3 177.4(6) . . ?
N4 N3 Cu1 123.0(4) . . ?
N2 C8 H8 116.8 . . ?
N2 C8 C9 126.4(6) . . ?
C9 C8 H8 116.8 . . ?
N7 C7A H7AA 116.9 . . ?
N7 C7A C6A 126.2(6) . . ?
C6A C7A H7AA 116.9 . . ?
O1 C14 C9 124.3(5) . . ?
O1 C14 C13 118.5(6) . . ?
C13 C14 C9 117.2(5) . . ?
O2 C1A C6A 124.4(6) . . ?
O2 C1A C2A 118.7(6) . . ?
C6A C1A C2A 116.9(5) . . ?
C14 C9 C8 122.3(5) . . ?
C10 C9 C8 118.1(6) . . ?
C10 C9 C14 119.6(6) . . ?
C1A C6A C7A 122.5(5) . . ?
C5A C6A C7A 117.9(6) . . ?
C5A C6A C1A 119.6(6) . . ?
N7 C8A H8AA 110.0 . . ?
N7 C8A H8AB 110.0 . . ?
N7 C8A C9A 108.4(5) . . ?
H8AA C8A H8AB 108.4 . . ?
C9A C8A H8AA 110.0 . . ?
C9A C8A H8AB 110.0 . . ?
N1 C6 H6A 109.4 . . ?
N1 C6 H6B 109.4 . . ?
N1 C6 C7 111.2(5) . . ?
H6A C6 H6B 108.0 . . ?
C7 C6 H6A 109.4 . . ?
C7 C6 H6B 109.4 . . ?
N2 C7 C6 108.4(5) . . ?
N2 C7 H7A 110.0 . . ?
N2 C7 H7B 110.0 . . ?
C6 C7 H7A 110.0 . . ?
C6 C7 H7B 110.0 . . ?
H7A C7 H7B 108.4 . . ?
C9 C10 H10 119.5 . . ?
C11 C10 C9 121.1(6) . . ?
C11 C10 H10 119.5 . . ?
N6 C9A C8A 110.4(5) . . ?
N6 C9A H9AA 109.6 . . ?
N6 C9A H9AB 109.6 . . ?
C8A C9A H9AA 109.6 . . ?
C8A C9A H9AB 109.6 . . ?
H9AA C9A H9AB 108.1 . . ?
C14 C13 H13 118.9 . . ?
C12 C13 C14 122.3(6) . . ?
C12 C13 H13 118.9 . . ?
C6A C5A H5AA 119.0 . . ?
C4A C5A C6A 122.0(7) . . ?
C4A C5A H5AA 119.0 . . ?
C1A C2A H2AA 119.2 . . ?
C3A C2A C1A 121.5(7) . . ?
C3A C2A H2AA 119.2 . . ?
C2A C3A H3AA 119.5 . . ?
C2A C3A C4A 120.9(6) . . ?
C4A C3A H3AA 119.5 . . ?
N6 C14A H14A 108.7 . . ?
N6 C14A H14B 108.7 . . ?
N6 C14A C13A 114.3(5) . . ?
H14A C14A H14B 107.6 . . ?
C13A C14A H14A 108.7 . . ?
C13A C14A H14B 108.7 . . ?
C13 C12 H12 119.9 . . ?
C13 C12 C11 120.2(6) . . ?
C11 C12 H12 119.9 . . ?
C5A C4A C3A 119.0(7) . . ?
C5A C4A H4AA 120.5 . . ?
C3A C4A H4AA 120.5 . . ?
N1 C5 H5A 108.9 . . ?
N1 C5 H5B 108.9 . . ?
N1 C5 C4 113.3(6) . . ?
H5A C5 H5B 107.7 . . ?
C4 C5 H5A 108.9 . . ?
C4 C5 H5B 108.9 . . ?
N1 C1 H1A 108.9 . . ?
N1 C1 H1B 108.9 . . ?
N1 C1 C2 113.5(6) . . ?
H1A C1 H1B 107.7 . . ?
C2 C1 H1A 108.9 . . ?
C2 C1 H1B 108.9 . . ?
C10 C11 C12 119.6(6) . . ?
C10 C11 H11 120.2 . . ?
C12 C11 H11 120.2 . . ?
N6 C10A H10A 109.0 . . ?
N6 C10A H10B 109.0 . . ?
N6 C10A C11A 112.9(6) . . ?
H10A C10A H10B 107.8 . . ?
C11A C10A H10A 109.0 . . ?
C11A C10A H10B 109.0 . . ?
C10A C11A H11A 109.5 . . ?
C10A C11A H11B 109.5 . . ?
H11A C11A H11B 108.1 . . ?
C12A C11A C10A 110.6(6) . . ?
C12A C11A H11A 109.5 . . ?
C12A C11A H11B 109.5 . . ?
C11A C12A H12A 109.6 . . ?
C11A C12A H12B 109.6 . . ?
H12A C12A H12B 108.1 . . ?
C13A C12A C11A 110.2(6) . . ?
C13A C12A H12A 109.6 . . ?
C13A C12A H12B 109.6 . . ?
C14A C13A H13A 109.6 . . ?
C14A C13A H13B 109.6 . . ?
C12A C13A C14A 110.1(6) . . ?
C12A C13A H13A 109.6 . . ?
C12A C13A H13B 109.6 . . ?
H13A C13A H13B 108.2 . . ?
C1 C2 H2A 109.6 . . ?
C1 C2 H2B 109.6 . . ?
H2A C2 H2B 108.1 . . ?
C3 C2 C1 110.5(6) . . ?
C3 C2 H2A 109.6 . . ?
C3 C2 H2B 109.6 . . ?
C5 C4 H4A 109.8 . . ?
C5 C4 H4B 109.8 . . ?
C5 C4 C3 109.5(7) . . ?
H4A C4 H4B 108.2 . . ?
C3 C4 H4A 109.8 . . ?
C3 C4 H4B 109.8 . . ?
C2 C3 C4 109.2(7) . . ?
C2 C3 H3A 109.8 . . ?
C2 C3 H3B 109.8 . . ?
C4 C3 H3A 109.8 . . ?
C4 C3 H3B 109.8 . . ?
H3A C3 H3B 108.3 . . ?

loop_
_geom_bond_atom_site_label_1
_geom_bond_atom_site_label_2
_geom_bond_distance
_geom_bond_site_symmetry_2
_geom_bond_publ_flag
Cu1 O1 1.897(4) . ?
Cu1 N2 1.936(4) . ?
Cu1 N1 2.074(5) . ?
Cu1 N3 1.970(5) . ?
Cu2 O2 1.900(4) . ?
Cu2 N7 1.934(4) . ?
Cu2 N6 2.076(5) . ?
Cu2 N8 1.974(5) . ?
O1 C14 1.309(6) . ?
O2 C1A 1.302(6) . ?
N11 N8 1.186(7) . ?
N11 N10 1.161(7) . ?
N2 C8 1.273(6) . ?
N2 C7 1.465(6) . ?
N7 C7A 1.283(7) . ?
N7 C8A 1.461(7) . ?
N1 C6 1.485(7) . ?
N1 C5 1.483(7) . ?
N1 C1 1.480(7) . ?
N6 C9A 1.489(7) . ?
N6 C14A 1.485(7) . ?
N6 C10A 1.488(7) . ?
N4 N5 1.170(6) . ?
N4 N3 1.194(6) . ?
C8 H8 0.9300 . ?
C8 C9 1.432(7) . ?
C7A H7AA 0.9300 . ?
C7A C6A 1.434(8) . ?
C14 C9 1.425(8) . ?
C14 C13 1.402(7) . ?
C1A C6A 1.415(8) . ?
C1A C2A 1.415(8) . ?
C9 C10 1.404(8) . ?
C6A C5A 1.402(8) . ?
C8A H8AA 0.9700 . ?
C8A H8AB 0.9700 . ?
C8A C9A 1.507(7) . ?
C6 H6A 0.9700 . ?
C6 H6B 0.9700 . ?
C6 C7 1.494(7) . ?
C7 H7A 0.9700 . ?
C7 H7B 0.9700 . ?
C10 H10 0.9300 . ?
C10 C11 1.373(8) . ?
C9A H9AA 0.9700 . ?
C9A H9AB 0.9700 . ?
C13 H13 0.9300 . ?
C13 C12 1.367(8) . ?
C5A H5AA 0.9300 . ?
C5A C4A 1.359(9) . ?
C2A H2AA 0.9300 . ?
C2A C3A 1.370(8) . ?
C3A H3AA 0.9300 . ?
C3A C4A 1.383(10) . ?
C14A H14A 0.9700 . ?
C14A H14B 0.9700 . ?
C14A C13A 1.522(8) . ?
C12 H12 0.9300 . ?
C12 C11 1.391(10) . ?
C4A H4AA 0.9300 . ?
C5 H5A 0.9700 . ?
C5 H5B 0.9700 . ?
C5 C4 1.527(8) . ?
C1 H1A 0.9700 . ?
C1 H1B 0.9700 . ?
C1 C2 1.518(9) . ?
C11 H11 0.9300 . ?
C10A H10A 0.9700 . ?
C10A H10B 0.9700 . ?
C10A C11A 1.523(8) . ?
C11A H11A 0.9700 . ?
C11A H11B 0.9700 . ?
C11A C12A 1.516(11) . ?
C12A H12A 0.9700 . ?
C12A H12B 0.9700 . ?
C12A C13A 1.509(9) . ?
C13A H13A 0.9700 . ?
C13A H13B 0.9700 . ?
C2 H2A 0.9700 . ?
C2 H2B 0.9700 . ?
C2 C3 1.516(10) . ?
C4 H4A 0.9700 . ?
C4 H4B 0.9700 . ?
C4 C3 1.529(13) . ?
C3 H3A 0.9700 . ?
C3 H3B 0.9700 . ?
